data_7030204
loop_
_publ_author_name
'Wang, Yu-Ling'
'Jiang, Yun-Liang'
'Xiahou, Zuo-Juan'
'Fu, Jiang-Hong'
'Liu, Qing-Yan'

_publ_section_title
;
 Diversity of lanthanide(III)-2,5-dihydroxy-1,4-benzenedicarboxylate
 extended frameworks: syntheses, structures, and magnetic properties.
;
_journal_issue 37
_journal_name_full 'Dalton transactions (Cambridge, England : 2003)'
_journal_page_first 11428
_journal_page_last 11437
_journal_paper_doi 10.1039/c2dt31090b
_journal_volume 41
_journal_year 2012
_chemical_formula_sum 'C12 H10 La O11'
_chemical_formula_weight 469.11
_chemical_name_systematic
;
?
;
_space_group_IT_number 15
_symmetry_cell_setting monoclinic
_symmetry_space_group_name_Hall '-C 2yc'
_symmetry_space_group_name_H-M 'C 1 2/c 1'
_atom_sites_solution_hydrogens geom
_atom_sites_solution_primary direct
_atom_sites_solution_secondary difmap
_audit_creation_method SHELXL-97
_cell_angle_alpha 90.00
_cell_angle_beta 101.518(5)
_cell_angle_gamma 90.00
_cell_formula_units_Z 8
_cell_length_a 29.989(7)
_cell_length_b 13.190(3)
_cell_length_c 6.8105(14)
_cell_measurement_reflns_used 3085
_cell_measurement_temperature 296(2)
_cell_measurement_theta_max 28.90
_cell_measurement_theta_min 2.59
_cell_volume 2639.7(10)
_computing_cell_refinement 'Bruker SMART'
_computing_data_collection 'Bruker SMART'
_computing_data_reduction 'Bruker SAINT'
_computing_molecular_graphics 'Bruker SHELXTL'
_computing_publication_material 'Bruker SHELXTL'
_computing_structure_refinement 'SHELXL-97 (Sheldrick, 1997)'
_computing_structure_solution 'SHELXS-97 (Sheldrick, 1990)'
_diffrn_ambient_temperature 296(2)
_diffrn_measured_fraction_theta_full 0.917
_diffrn_measured_fraction_theta_max 0.917
_diffrn_measurement_device_type 'CCD area detector'
_diffrn_measurement_method 'phi and omega scans'
_diffrn_radiation_monochromator graphite
_diffrn_radiation_source 'fine-focus sealed tube'
_diffrn_radiation_type MoK\a
_diffrn_radiation_wavelength 0.71073
_diffrn_reflns_av_R_equivalents 0.0368
_diffrn_reflns_av_sigmaI/netI 0.0455
_diffrn_reflns_limit_h_max 37
_diffrn_reflns_limit_h_min -39
_diffrn_reflns_limit_k_max 13
_diffrn_reflns_limit_k_min -17
_diffrn_reflns_limit_l_max 9
_diffrn_reflns_limit_l_min -8
_diffrn_reflns_number 8106
_diffrn_reflns_theta_full 28.97
_diffrn_reflns_theta_max 28.97
_diffrn_reflns_theta_min 2.59
_exptl_absorpt_coefficient_mu 3.304
_exptl_absorpt_correction_T_max 0.7553
_exptl_absorpt_correction_T_min 0.3666
_exptl_absorpt_correction_type multi-scan
_exptl_absorpt_process_details '(SADABS; Bruker 2008)'
_exptl_crystal_colour brown
_exptl_crystal_density_diffrn 2.361
_exptl_crystal_density_method 'not measured'
_exptl_crystal_description block
_exptl_crystal_F_000 1816
_exptl_crystal_size_max 0.38
_exptl_crystal_size_mid 0.14
_exptl_crystal_size_min 0.09
_refine_diff_density_max 0.832
_refine_diff_density_min -0.813
_refine_diff_density_rms 0.147
_refine_ls_extinction_method none
_refine_ls_goodness_of_fit_ref 1.031
_refine_ls_hydrogen_treatment constr
_refine_ls_matrix_type full
_refine_ls_number_parameters 219
_refine_ls_number_reflns 3220
_refine_ls_number_restraints 0
_refine_ls_restrained_S_all 1.031
_refine_ls_R_factor_all 0.0372
_refine_ls_R_factor_gt 0.0290
_refine_ls_shift/su_max 0.002
_refine_ls_shift/su_mean 0.000
_refine_ls_structure_factor_coef Fsqd
_refine_ls_weighting_details 'calc w=1/[\s^2^(Fo^2^)+(0.0337P)^2^+0.0316P] where P=(Fo^2^+2Fc^2^)/3'
_refine_ls_weighting_scheme calc
_refine_ls_wR_factor_gt 0.0656
_refine_ls_wR_factor_ref 0.0692
_reflns_number_gt 2736
_reflns_number_total 3220
_reflns_threshold_expression >2sigma(I)
_cod_data_source_file c2dt31090b.txt
_cod_data_source_block La
_cod_depositor_comments
;
The following automatic conversions were performed:

'_symmetry_cell_setting' value 'Monoclinic' changed to 'monoclinic'
according to
/usr/data/users/saulius/automatic-downloads/retrospective/RSC/lib/dictionaries/cif_core.dic
dictionary named 'cif_core.dic' version 2.4.2 from
2011-04-26.

'_exptl_absorpt_correction_type' value 'Multi-scan'
changed to 'multi-scan' according to
/usr/data/users/saulius/automatic-downloads/retrospective/RSC/lib/dictionaries/cif_core.dic
dictionary named 'cif_core.dic' version 2.4.2 from
2011-04-26.

'_refine_ls_hydrogen_treatment' value 'CONSTR' changed
to 'constr' according to
/usr/data/users/saulius/automatic-downloads/retrospective/RSC/lib/dictionaries/cif_core.dic
dictionary named 'cif_core.dic' version 2.4.2 from 2011-04-26.

Automatic conversion script
Id: cif_fix_values 2281 2013-09-26 08:29:07Z andrius 
;
_cod_original_sg_symbol_H-M C2/c
_cod_database_code 7030204

loop_
_symmetry_equiv_pos_as_xyz
'x, y, z'
'-x, y, -z+1/2'
'x+1/2, y+1/2, z'
'-x+1/2, y+1/2, -z+1/2'
'-x, -y, -z'
'x, -y, z-1/2'
'-x+1/2, -y+1/2, -z'
'x+1/2, -y+1/2, z-1/2'

loop_
_atom_site_label
_atom_site_type_symbol
_atom_site_fract_x
_atom_site_fract_y
_atom_site_fract_z
_atom_site_U_iso_or_equiv
_atom_site_adp_type
_atom_site_occupancy
_atom_site_symmetry_multiplicity
_atom_site_calc_flag
_atom_site_refinement_flags
La1 La 0.401199(6) 0.703229(14) 0.72791(3) 0.01177(7) Uani 1 1 d .
O1 O 0.38145(8) 0.54134(19) 0.8799(4) 0.0243(6) Uani 1 1 d .
O2 O 0.35630(8) 0.38685(18) 0.9267(4) 0.0190(6) Uani 1 1 d .
O3 O 0.13894(8) 0.50730(19) 0.4001(4) 0.0235(6) Uani 1 1 d .
O4 O 0.15362(8) 0.67121(19) 0.4617(4) 0.0226(6) Uani 1 1 d .
O5 O 0.31799(8) 0.68407(18) 0.8105(4) 0.0179(6) Uani 1 1 d .
H5 H 0.3043 0.7380 0.8093 0.027 Uiso 1 1 calc R
O6 O 0.19775(8) 0.37129(18) 0.5525(4) 0.0209(6) Uani 1 1 d .
H6 H 0.1728 0.3922 0.4947 0.031 Uiso 1 1 calc R
O7 O 0.47756(8) 0.72255(18) 0.9407(4) 0.0204(6) Uani 1 1 d .
O8 O 0.55187(8) 0.75053(18) 1.0279(4) 0.0166(5) Uani 1 1 d .
O9 O 0.42562(7) 0.88752(18) 0.8158(4) 0.0165(5) Uani 1 1 d .
H9 H 0.4066 0.9263 0.7533 0.025 Uiso 1 1 calc R
O10 O 0.45174(9) 0.5514(2) 0.6547(5) 0.0312(7) Uani 1 1 d .
H10A H 0.4369 0.5228 0.5561 0.047 Uiso 1 1 d R
H10B H 0.4703 0.5772 0.5961 0.047 Uiso 1 1 d R
O11 O 0.39143(9) 0.7403(2) 1.0933(4) 0.0299(7) Uani 1 1 d .
H11A H 0.4119 0.7469 1.1919 0.045 Uiso 1 1 d R
H11B H 0.3743 0.6992 1.1301 0.045 Uiso 1 1 d R
C1 C 0.30232(11) 0.5065(3) 0.7667(5) 0.0123(7) Uani 1 1 d .
C2 C 0.28755(11) 0.6079(3) 0.7410(5) 0.0140(7) Uani 1 1 d .
C3 C 0.24326(11) 0.6295(3) 0.6512(5) 0.0140(7) Uani 1 1 d .
H3 H 0.2339 0.6968 0.6361 0.017 Uiso 1 1 calc R
C4 C 0.21196(11) 0.5524(3) 0.5821(5) 0.0137(7) Uani 1 1 d .
C5 C 0.22629(11) 0.4519(3) 0.6101(5) 0.0136(7) Uani 1 1 d .
C6 C 0.27103(11) 0.4300(3) 0.7005(5) 0.0141(7) Uani 1 1 d .
H6A H 0.2802 0.3627 0.7171 0.017 Uiso 1 1 calc R
C7 C 0.34998(11) 0.4767(3) 0.8641(5) 0.0136(7) Uani 1 1 d .
C8 C 0.16488(11) 0.5795(3) 0.4750(6) 0.0160(7) Uani 1 1 d .
C9 C 0.50370(11) 0.8933(3) 0.9968(5) 0.0114(7) Uani 1 1 d .
C10 C 0.46238(11) 0.9416(3) 0.9102(5) 0.0122(7) Uani 1 1 d .
C11 C 0.54027(11) 0.9532(3) 1.0846(5) 0.0143(7) Uani 1 1 d .
H11 H 0.5675 0.9220 1.1421 0.017 Uiso 1 1 calc R
C12 C 0.51092(11) 0.7820(3) 0.9879(5) 0.0133(7) Uani 1 1 d .

loop_
_atom_site_aniso_label
_atom_site_aniso_U_11
_atom_site_aniso_U_22
_atom_site_aniso_U_33
_atom_site_aniso_U_23
_atom_site_aniso_U_13
_atom_site_aniso_U_12
La1 0.00820(10) 0.00906(11) 0.01675(13) -0.00027(8) -0.00062(7) -0.00135(7)
O1 0.0140(12) 0.0177(14) 0.0381(18) 0.0085(12) -0.0021(11) -0.0040(10)
O2 0.0138(11) 0.0117(13) 0.0292(16) 0.0064(11) -0.0012(11) 0.0023(10)
O3 0.0122(12) 0.0183(14) 0.0347(17) 0.0021(12) -0.0076(11) -0.0030(11)
O4 0.0161(13) 0.0121(13) 0.0349(17) 0.0008(12) -0.0063(11) 0.0021(10)
O5 0.0122(12) 0.0088(12) 0.0313(16) -0.0038(11) 0.0012(11) -0.0002(9)
O6 0.0124(11) 0.0141(13) 0.0327(17) 0.0050(11) -0.0041(11) -0.0036(10)
O7 0.0160(12) 0.0104(13) 0.0317(17) -0.0007(11) -0.0028(11) -0.0031(10)
O8 0.0123(12) 0.0121(13) 0.0241(15) -0.0023(11) 0.0004(10) 0.0029(10)
O9 0.0085(11) 0.0133(13) 0.0243(15) -0.0025(11) -0.0047(10) -0.0006(9)
O10 0.0207(14) 0.0240(16) 0.045(2) -0.0110(14) -0.0025(13) 0.0032(12)
O11 0.0226(14) 0.0460(19) 0.0192(16) -0.0001(14) -0.0003(12) -0.0136(14)
C1 0.0117(15) 0.0117(17) 0.0130(18) 0.0023(13) 0.0008(13) 0.0010(13)
C2 0.0135(16) 0.0136(17) 0.0149(19) 0.0007(14) 0.0030(13) 0.0009(13)
C3 0.0145(16) 0.0103(17) 0.017(2) 0.0000(14) 0.0037(14) 0.0022(13)
C4 0.0087(15) 0.0169(18) 0.0149(19) 0.0029(14) 0.0011(13) 0.0018(13)
C5 0.0111(15) 0.0141(18) 0.0159(19) 0.0002(14) 0.0039(13) -0.0045(13)
C6 0.0171(17) 0.0088(16) 0.0159(19) 0.0020(13) 0.0022(14) 0.0011(13)
C7 0.0106(15) 0.0162(18) 0.0143(18) 0.0012(14) 0.0027(13) 0.0015(13)
C8 0.0116(16) 0.0160(18) 0.020(2) 0.0041(15) 0.0020(14) 0.0017(13)
C9 0.0107(15) 0.0117(16) 0.0120(17) -0.0003(13) 0.0027(13) -0.0010(13)
C10 0.0073(14) 0.0147(18) 0.0131(18) -0.0023(14) -0.0013(13) -0.0016(12)
C11 0.0092(15) 0.0155(18) 0.0172(19) 0.0000(14) 0.0000(13) 0.0019(13)
C12 0.0100(16) 0.0142(18) 0.0139(18) 0.0006(14) -0.0016(13) -0.0009(12)

loop_
_atom_type_symbol
_atom_type_description
_atom_type_scat_dispersion_real
_atom_type_scat_dispersion_imag
_atom_type_scat_source
C C 0.0033 0.0016 'International Tables Vol C Tables 4.2.6.8 and 6.1.1.4'
H H 0.0000 0.0000 'International Tables Vol C Tables 4.2.6.8 and 6.1.1.4'
N N 0.0061 0.0033 'International Tables Vol C Tables 4.2.6.8 and 6.1.1.4'
O O 0.0106 0.0060 'International Tables Vol C Tables 4.2.6.8 and 6.1.1.4'
La La -0.2871 2.4523 'International Tables Vol C Tables 4.2.6.8 and 6.1.1.4'

loop_
_geom_angle_atom_site_label_1
_geom_angle_atom_site_label_2
_geom_angle_atom_site_label_3
_geom_angle
_geom_angle_site_symmetry_1
_geom_angle_site_symmetry_3
O7 La1 O1 96.55(8) . .
O7 La1 O4 132.21(8) . 7_566
O1 La1 O4 126.47(8) . 7_566
O7 La1 O2 144.17(8) . 6_565
O1 La1 O2 78.55(9) . 6_565
O4 La1 O2 72.69(8) 7_566 6_565
O7 La1 O8 78.46(9) . 2_656
O1 La1 O8 135.11(8) . 2_656
O4 La1 O8 83.09(9) 7_566 2_656
O2 La1 O8 80.53(8) 6_565 2_656
O7 La1 O9 65.05(8) . .
O1 La1 O9 142.33(9) . .
O4 La1 O9 67.81(8) 7_566 .
O2 La1 O9 135.77(8) 6_565 .
O8 La1 O9 75.84(8) 2_656 .
O7 La1 O11 71.83(9) . .
O1 La1 O11 71.54(10) . .
O4 La1 O11 100.42(10) 7_566 .
O2 La1 O11 136.25(8) 6_565 .
O8 La1 O11 142.69(9) 2_656 .
O9 La1 O11 71.48(9) . .
O7 La1 O10 71.71(9) . .
O1 La1 O10 67.61(9) . .
O4 La1 O10 138.86(10) 7_566 .
O2 La1 O10 73.71(8) 6_565 .
O8 La1 O10 68.54(9) 2_656 .
O9 La1 O10 128.14(8) . .
O11 La1 O10 120.29(10) . .
O7 La1 O5 132.95(9) . .
O1 La1 O5 61.55(8) . .
O4 La1 O5 68.10(8) 7_566 .
O2 La1 O5 75.95(8) 6_565 .
O8 La1 O5 147.03(8) 2_656 .
O9 La1 O5 105.91(7) . .
O11 La1 O5 62.00(8) . .
O10 La1 O5 124.54(8) . .
C7 O1 La1 141.2(2) . .
C7 O2 La1 137.7(2) . 6_566
C8 O4 La1 144.6(2) . 7_566
C2 O5 La1 125.37(19) . .
C2 O5 H5 109.5 . .
La1 O5 H5 113.7 . .
C5 O6 H6 109.5 . .
C12 O7 La1 144.1(2) . .
C12 O8 La1 125.4(2) . 2_656
C10 O9 La1 140.4(2) . .
C10 O9 H9 109.5 . .
La1 O9 H9 109.4 . .
La1 O10 H10A 105.4 . .
La1 O10 H10B 104.5 . .
H10A O10 H10B 96.0 . .
La1 O11 H11A 126.3 . .
La1 O11 H11B 111.4 . .
H11A O11 H11B 103.6 . .
C6 C1 C2 118.3(3) . .
C6 C1 C7 118.3(3) . .
C2 C1 C7 123.5(3) . .
O5 C2 C3 121.1(3) . .
O5 C2 C1 118.7(3) . .
C3 C2 C1 120.2(3) . .
C2 C3 C4 121.5(3) . .
C2 C3 H3 119.3 . .
C4 C3 H3 119.3 . .
C5 C4 C3 118.5(3) . .
C5 C4 C8 121.9(3) . .
C3 C4 C8 119.5(3) . .
O6 C5 C6 117.3(3) . .
O6 C5 C4 122.7(3) . .
C6 C5 C4 120.1(3) . .
C5 C6 C1 121.5(3) . .
C5 C6 H6A 119.2 . .
C1 C6 H6A 119.2 . .
O2 C7 O1 123.2(3) . .
O2 C7 C1 117.5(3) . .
O1 C7 C1 119.3(3) . .
O4 C8 O3 124.0(3) . .
O4 C8 C4 118.7(3) . .
O3 C8 C4 117.3(3) . .
C11 C9 C10 118.4(3) . .
C11 C9 C12 118.1(3) . .
C10 C9 C12 123.4(3) . .
O9 C10 C11 119.3(3) . 5_677
O9 C10 C9 121.4(3) . .
C11 C10 C9 119.3(3) 5_677 .
C9 C11 C10 122.4(3) . 5_677
C9 C11 H11 118.8 . .
C10 C11 H11 118.8 5_677 .
O7 C12 O8 122.2(3) . .
O7 C12 C9 120.7(3) . .
O8 C12 C9 117.1(3) . .

loop_
_geom_bond_atom_site_label_1
_geom_bond_atom_site_label_2
_geom_bond_distance
_geom_bond_site_symmetry_2
La1 O7 2.467(3) .
La1 O1 2.495(3) .
La1 O4 2.503(3) 7_566
La1 O2 2.516(3) 6_565
La1 O8 2.527(2) 2_656
La1 O9 2.575(2) .
La1 O11 2.609(3) .
La1 O10 2.619(3) .
La1 O5 2.677(2) .
O1 C7 1.261(4) .
O2 C7 1.260(4) .
O2 La1 2.516(2) 6_566
O3 C8 1.271(4) .
O4 C8 1.254(4) .
O4 La1 2.503(3) 7_566
O5 C2 1.376(4) .
O5 H5 0.8200 .
O6 C5 1.372(4) .
O6 H6 0.8200 .
O7 C12 1.261(4) .
O8 C12 1.273(4) .
O8 La1 2.527(2) 2_656
O9 C10 1.362(4) .
O9 H9 0.8200 .
O10 H10A 0.8200 .
O10 H10B 0.8200 .
O11 H11A 0.8200 .
O11 H11B 0.8200 .
C1 C6 1.390(5) .
C1 C2 1.409(5) .
C1 C7 1.503(4) .
C2 C3 1.376(5) .
C3 C4 1.400(5) .
C3 H3 0.9300 .
C4 C5 1.395(5) .
C4 C8 1.498(5) .
C5 C6 1.390(5) .
C6 H6A 0.9300 .
C9 C11 1.387(5) .
C9 C10 1.413(5) .
C9 C12 1.487(5) .
C10 C11 1.390(5) 5_677
C11 C10 1.390(5) 5_677
C11 H11 0.9300 .

loop_
_geom_hbond_atom_site_label_D
_geom_hbond_atom_site_label_H
_geom_hbond_atom_site_label_A
_geom_hbond_distance_DH
_geom_hbond_distance_HA
_geom_hbond_distance_DA
_geom_hbond_angle_DHA
_geom_hbond_site_symmetry_A
O5 H5 O6 0.82 2.00 2.714(3) 145.1 4_556
O6 H6 O3 0.82 1.87 2.584(3) 145.1 .
O9 H9 O3 0.82 1.78 2.588(3) 170.9 7_566
O10 H10A O1 0.82 2.03 2.805(4) 157.4 6_565
O10 H10B O8 0.82 2.48 2.898(4) 112.7 2_656
O11 H11A O8 0.82 2.00 2.795(4) 163.8 2_657
O11 H11B O2 0.82 2.47 3.167(4) 143.7 6_566
